data_2220340
loop_
_publ_author_name
'Zhao, Liang'
'Yu, Qi-Fei'
'Wu, Qiong'

_publ_section_title
;
 4-(4-Nitrobenzenesulfonamido)pyridinium bromide
;
_journal_coeditor_code SI2122
_journal_issue 12
_journal_name_full 'Acta Crystallographica Section E'
_journal_page_first o2308
_journal_paper_doi 10.1107/S1600536808035265
_journal_volume 64
_journal_year 2008
_chemical_formula_iupac 'C11 H10 N3 O4 S +, Br -'
_chemical_formula_moiety 'C11 H10 N3 O4 S +, Br -'
_chemical_formula_sum 'C11 H10 Br N3 O4 S'
_chemical_formula_weight 360.19
_chemical_name_systematic
;
4-(4-Nitrobenzenesulfonamido)pyridinium bromide
;
_space_group_IT_number 15
_symmetry_cell_setting monoclinic
_symmetry_space_group_name_Hall '-C 2yc'
_symmetry_space_group_name_H-M 'C 1 2/c 1'
_atom_sites_solution_hydrogens geom
_atom_sites_solution_primary direct
_atom_sites_solution_secondary difmap
_audit_creation_method SHELXL-97
_cell_angle_alpha 90.00
_cell_angle_beta 108.18(3)
_cell_angle_gamma 90.00
_cell_formula_units_Z 8
_cell_length_a 38.242(8)
_cell_length_b 5.2852(11)
_cell_length_c 13.941(3)
_cell_measurement_reflns_used 3479
_cell_measurement_temperature 113(2)
_cell_measurement_theta_max 27.872
_cell_measurement_theta_min 2.242
_cell_volume 2677.1(11)
_computing_cell_refinement 'CrystalClear (Rigaku/MSC, 2005)'
_computing_data_collection 'CrystalClear (Rigaku/MSC, 2005)'
_computing_data_reduction 'CrystalClear (Rigaku/MSC, 2005)'
_computing_molecular_graphics 'SHELXTL (Sheldrick, 2008)'
_computing_publication_material 'SHELXTL (Sheldrick, 2008)'
_computing_structure_refinement 'SHELXL97 (Sheldrick, 2008)'
_computing_structure_solution 'SHELXS97 (Sheldrick, 2008)'
_diffrn_ambient_temperature 113(2)
_diffrn_detector_area_resol_mean 7.31
_diffrn_measured_fraction_theta_full 0.994
_diffrn_measured_fraction_theta_max 0.994
_diffrn_measurement_device_type 'Rigaku Saturn CCD area-detector'
_diffrn_measurement_method '\w and \f'
_diffrn_radiation_monochromator confocal
_diffrn_radiation_source 'rotating anode'
_diffrn_radiation_type MoK\a
_diffrn_radiation_wavelength 0.71073
_diffrn_reflns_av_R_equivalents 0.0503
_diffrn_reflns_av_sigmaI/netI 0.0574
_diffrn_reflns_limit_h_max 50
_diffrn_reflns_limit_h_min -45
_diffrn_reflns_limit_k_max 4
_diffrn_reflns_limit_k_min -6
_diffrn_reflns_limit_l_max 18
_diffrn_reflns_limit_l_min -18
_diffrn_reflns_number 10460
_diffrn_reflns_theta_full 27.90
_diffrn_reflns_theta_max 27.90
_diffrn_reflns_theta_min 2.24
_diffrn_standards_number 0
_exptl_absorpt_coefficient_mu 3.244
_exptl_absorpt_correction_T_max 0.938
_exptl_absorpt_correction_T_min 0.710
_exptl_absorpt_correction_type multi-scan
_exptl_absorpt_process_details '(CrystalClear; Rigaku/MSC, 2005)'
_exptl_crystal_colour colorless
_exptl_crystal_density_diffrn 1.787
_exptl_crystal_density_method 'not measured'
_exptl_crystal_description needle
_exptl_crystal_F_000 1440
_exptl_crystal_size_max 0.10
_exptl_crystal_size_mid 0.04
_exptl_crystal_size_min 0.02
_refine_diff_density_max 0.679
_refine_diff_density_min -0.473
_refine_ls_extinction_method none
_refine_ls_goodness_of_fit_ref 1.053
_refine_ls_hydrogen_treatment mixed
_refine_ls_matrix_type full
_refine_ls_number_parameters 189
_refine_ls_number_reflns 3174
_refine_ls_number_restraints 0
_refine_ls_restrained_S_all 1.053
_refine_ls_R_factor_all 0.0442
_refine_ls_R_factor_gt 0.0329
_refine_ls_shift/su_max 0.001
_refine_ls_shift/su_mean 0.000
_refine_ls_structure_factor_coef Fsqd
_refine_ls_weighting_details 'w=1/[\s^2^(Fo^2^)+(0.0332P)^2^] where P=(Fo^2^+2Fc^2^)/3'
_refine_ls_weighting_scheme calc
_refine_ls_wR_factor_gt 0.0710
_refine_ls_wR_factor_ref 0.0763
_reflns_number_gt 2635
_reflns_number_total 3174
_reflns_threshold_expression I>2\s(I)
_cod_data_source_file si2122.cif
_cod_data_source_block I
_cod_depositor_comments
;
The following automatic conversions were performed:
'_symmetry_cell_setting' value 'Monoclinic' changed to 'monoclinic'
according to '/home/saulius/struct/CIF-dictionaries/cif_core.dic'
dictionary named 'cif_core.dic' version 2.4.1 from 2010-06-29.

Automatic conversion script
Id: cif_fix_enum 1527 2010-12-29 10:47:43Z saulius 

The following automatic conversions were performed:

'_symmetry_cell_setting' value 'Monoclinic' changed to 'monoclinic'
according to /home/saulius/struct/CIF-dictionaries/cif_core.dic
dictionary named 'cif_core.dic' version 2.4.1 from 2010-06-29.

Automatic conversion script
Id: cif_fix_values 1715 2011-07-08 13:25:40Z adriana 
;
_cod_original_cell_volume 2677.0(11)
_cod_original_sg_symbol_H-M 'C 2/c'
_cod_database_code 2220340
_cod_database_fobs_code 2220340

loop_
_symmetry_equiv_pos_as_xyz
'x, y, z'
'-x, y, -z+1/2'
'x+1/2, y+1/2, z'
'-x+1/2, y+1/2, -z+1/2'
'-x, -y, -z'
'x, -y, z-1/2'
'-x+1/2, -y+1/2, -z'
'x+1/2, -y+1/2, z-1/2'

loop_
_atom_site_type_symbol
_atom_site_label
_atom_site_fract_x
_atom_site_fract_y
_atom_site_fract_z
_atom_site_U_iso_or_equiv
_atom_site_adp_type
_atom_site_calc_flag
_atom_site_refinement_flags
_atom_site_occupancy
Br Br1 0.038458(6) -0.03831(5) 0.156635(19) 0.02228(9) Uani d . 1
S S1 0.134013(15) -0.12886(11) 0.40908(5) 0.01823(14) Uani d . 1
O O1 0.14776(4) -0.1752(3) 0.51529(13) 0.0248(4) Uani d . 1
O O2 0.12760(4) -0.3323(3) 0.33820(13) 0.0240(4) Uani d . 1
O O3 0.25567(5) 0.7285(4) 0.36991(13) 0.0304(4) Uani d . 1
O O4 0.21939(5) 0.7239(3) 0.21551(13) 0.0277(4) Uani d . 1
N N1 0.05972(6) 0.5912(4) 0.53090(18) 0.0279(5) Uani d . 1
N N2 0.09433(5) 0.0162(4) 0.38299(17) 0.0191(4) Uani d . 1
N N3 0.22900(5) 0.6463(4) 0.30319(16) 0.0207(4) Uani d . 1
C C1 0.09132(7) 0.4746(5) 0.5789(2) 0.0271(6) Uani d . 1
H H1 0.1046 0.5230 0.6460 0.033 Uiso calc R 1
C C2 0.10479(6) 0.2877(5) 0.53330(18) 0.0227(5) Uani d . 1
H H2 0.1277 0.2101 0.5672 0.027 Uiso calc R 1
C C3 0.08437(6) 0.2113(5) 0.43571(18) 0.0196(5) Uani d . 1
C C4 0.05109(6) 0.3348(5) 0.38843(19) 0.0261(6) Uani d . 1
H H4 0.0365 0.2863 0.3224 0.031 Uiso calc R 1
C C5 0.03964(7) 0.5254(5) 0.4376(2) 0.0304(6) Uani d . 1
H H5 0.0173 0.6115 0.4053 0.036 Uiso calc R 1
C C6 0.16392(6) 0.0923(4) 0.37923(18) 0.0165(5) Uani d . 1
C C7 0.16066(6) 0.1306(5) 0.27787(18) 0.0192(5) Uani d . 1
H H7 0.1436 0.0342 0.2268 0.023 Uiso calc R 1
C C8 0.18247(6) 0.3099(5) 0.25237(17) 0.0186(5) Uani d . 1
H H8 0.1808 0.3389 0.1838 0.022 Uiso calc R 1
C C9 0.20687(6) 0.4465(4) 0.32927(18) 0.0164(5) Uani d . 1
C C10 0.21101(6) 0.4056(5) 0.43050(18) 0.0188(5) Uani d . 1
H H10 0.2285 0.4995 0.4815 0.023 Uiso calc R 1
C C11 0.18912(6) 0.2252(5) 0.45572(17) 0.0193(5) Uani d . 1
H H11 0.1914 0.1931 0.5244 0.023 Uiso calc R 1
H H1A 0.0529(8) 0.723(6) 0.561(2) 0.040(8) Uiso d . 1
H H2A 0.0799(8) -0.010(5) 0.324(2) 0.018(7) Uiso d . 1

loop_
_atom_site_aniso_label
_atom_site_aniso_U_11
_atom_site_aniso_U_22
_atom_site_aniso_U_33
_atom_site_aniso_U_12
_atom_site_aniso_U_13
_atom_site_aniso_U_23
Br1 0.02226(14) 0.02479(15) 0.01857(15) -0.00186(10) 0.00461(11) -0.00007(10)
S1 0.0162(3) 0.0167(3) 0.0210(3) 0.0022(2) 0.0046(2) 0.0039(2)
O1 0.0228(8) 0.0270(10) 0.0216(10) 0.0012(8) 0.0025(7) 0.0111(8)
O2 0.0219(8) 0.0179(9) 0.0323(10) 0.0006(7) 0.0085(8) -0.0030(8)
O3 0.0290(9) 0.0333(11) 0.0296(11) -0.0136(8) 0.0099(8) -0.0083(9)
O4 0.0351(10) 0.0260(10) 0.0230(10) -0.0022(8) 0.0105(8) 0.0055(8)
N1 0.0323(12) 0.0243(12) 0.0317(14) -0.0043(10) 0.0170(11) -0.0065(10)
N2 0.0139(10) 0.0224(11) 0.0182(12) 0.0011(8) 0.0010(9) -0.0021(9)
N3 0.0230(10) 0.0178(10) 0.0248(12) 0.0004(9) 0.0124(9) -0.0026(9)
C1 0.0280(14) 0.0316(15) 0.0234(15) -0.0087(11) 0.0104(12) -0.0043(12)
C2 0.0209(12) 0.0261(13) 0.0209(13) -0.0024(10) 0.0063(11) 0.0011(11)
C3 0.0186(11) 0.0182(12) 0.0250(13) -0.0050(10) 0.0109(10) -0.0001(10)
C4 0.0203(12) 0.0310(15) 0.0256(15) 0.0033(11) 0.0052(11) -0.0009(12)
C5 0.0246(13) 0.0292(15) 0.0398(17) 0.0059(11) 0.0136(13) 0.0012(13)
C6 0.0137(10) 0.0182(12) 0.0163(12) 0.0017(9) 0.0029(9) 0.0013(9)
C7 0.0204(11) 0.0185(12) 0.0162(13) 0.0008(10) 0.0022(10) -0.0038(10)
C8 0.0226(11) 0.0208(12) 0.0129(11) 0.0003(10) 0.0063(10) -0.0005(10)
C9 0.0172(11) 0.0146(11) 0.0194(13) 0.0029(9) 0.0087(10) 0.0011(10)
C10 0.0160(11) 0.0232(12) 0.0149(12) 0.0011(9) 0.0015(10) -0.0018(10)
C11 0.0175(11) 0.0246(13) 0.0146(12) 0.0042(10) 0.0032(9) 0.0037(10)

loop_
_atom_type_symbol
_atom_type_description
_atom_type_scat_dispersion_real
_atom_type_scat_dispersion_imag
_atom_type_scat_source
C C 0.0033 0.0016 'International Tables Vol C Tables 4.2.6.8 and 6.1.1.4'
H H 0.0000 0.0000 'International Tables Vol C Tables 4.2.6.8 and 6.1.1.4'
N N 0.0061 0.0033 'International Tables Vol C Tables 4.2.6.8 and 6.1.1.4'
O O 0.0106 0.0060 'International Tables Vol C Tables 4.2.6.8 and 6.1.1.4'
S S 0.1246 0.1234 'International Tables Vol C Tables 4.2.6.8 and 6.1.1.4'
Br Br -0.2901 2.4595 'International Tables Vol C Tables 4.2.6.8 and 6.1.1.4'

loop_
_geom_angle_atom_site_label_1
_geom_angle_atom_site_label_2
_geom_angle_atom_site_label_3
_geom_angle
O2 S1 O1 121.05(11)
O2 S1 N2 104.58(11)
O1 S1 N2 109.04(11)
O2 S1 C6 108.52(10)
O1 S1 C6 107.48(11)
N2 S1 C6 105.09(11)
C5 N1 C1 121.6(2)
C5 N1 H1A 120.0(19)
C1 N1 H1A 118.3(19)
C3 N2 S1 128.28(19)
C3 N2 H2A 115.5(17)
S1 N2 H2A 114.9(18)
O3 N3 O4 123.7(2)
O3 N3 C9 118.3(2)
O4 N3 C9 117.9(2)
N1 C1 C2 121.1(3)
N1 C1 H1 119.4
C2 C1 H1 119.4
C1 C2 C3 119.1(2)
C1 C2 H2 120.5
C3 C2 H2 120.5
N2 C3 C4 117.2(2)
N2 C3 C2 124.6(2)
C4 C3 C2 118.2(2)
C5 C4 C3 119.6(3)
C5 C4 H4 120.2
C3 C4 H4 120.2
N1 C5 C4 120.3(2)
N1 C5 H5 119.8
C4 C5 H5 119.8
C11 C6 C7 121.8(2)
C11 C6 S1 119.90(17)
C7 C6 S1 118.27(18)
C8 C7 C6 119.4(2)
C8 C7 H7 120.3
C6 C7 H7 120.3
C7 C8 C9 118.3(2)
C7 C8 H8 120.9
C9 C8 H8 120.9
C8 C9 C10 122.8(2)
C8 C9 N3 119.0(2)
C10 C9 N3 118.2(2)
C11 C10 C9 118.7(2)
C11 C10 H10 120.7
C9 C10 H10 120.7
C10 C11 C6 119.0(2)
C10 C11 H11 120.5
C6 C11 H11 120.5

loop_
_geom_bond_atom_site_label_1
_geom_bond_atom_site_label_2
_geom_bond_distance
S1 O2 1.4288(18)
S1 O1 1.4292(18)
S1 N2 1.637(2)
S1 C6 1.773(2)
O3 N3 1.226(3)
O4 N3 1.232(3)
N1 C5 1.333(4)
N1 C1 1.335(4)
N1 H1A 0.89(3)
N2 C3 1.387(3)
N2 H2A 0.84(3)
N3 C9 1.468(3)
C1 C2 1.359(3)
C1 H1 0.9500
C2 C3 1.400(3)
C2 H2 0.9500
C3 C4 1.399(3)
C4 C5 1.366(4)
C4 H4 0.9500
C5 H5 0.9500
C6 C11 1.385(3)
C6 C7 1.394(3)
C7 C8 1.380(3)
C7 H7 0.9500
C8 C9 1.385(3)
C8 H8 0.9500
C9 C10 1.387(3)
C10 C11 1.385(3)
C10 H10 0.9500
C11 H11 0.9500

loop_
_geom_hbond_atom_site_label_D
_geom_hbond_atom_site_label_H
_geom_hbond_atom_site_label_A
_geom_hbond_site_symmetry_A
_geom_hbond_distance_DH
_geom_hbond_distance_HA
_geom_hbond_distance_DA
_geom_hbond_angle_DHA
_geom_hbond_publ_flag
N1 H1A Br1 6_566 0.89(3) 2.30(3) 3.195(2) 173(3) yes
N2 H2A Br1 . 0.84(3) 2.38(3) 3.225(3) 174(2) yes
C10 H10 O3 7_566 0.95 2.44 3.301(3) 151 yes
C5 H5 Br1 2_565 0.95 2.75 3.676(3) 165 yes

loop_
_geom_torsion_atom_site_label_1
_geom_torsion_atom_site_label_2
_geom_torsion_atom_site_label_3
_geom_torsion_atom_site_label_4
_geom_torsion
O2 S1 N2 C3 172.9(2)
O1 S1 N2 C3 42.1(2)
C6 S1 N2 C3 -72.9(2)
C5 N1 C1 C2 1.7(4)
N1 C1 C2 C3 -2.3(4)
S1 N2 C3 C4 168.56(19)
S1 N2 C3 C2 -13.2(3)
C1 C2 C3 N2 -177.1(2)
C1 C2 C3 C4 1.1(3)
N2 C3 C4 C5 178.9(2)
C2 C3 C4 C5 0.5(4)
C1 N1 C5 C4 0.0(4)
C3 C4 C5 N1 -1.1(4)
O2 S1 C6 C11 -146.30(18)
O1 S1 C6 C11 -13.8(2)
N2 S1 C6 C11 102.3(2)
O2 S1 C6 C7 35.0(2)
O1 S1 C6 C7 167.55(17)
N2 S1 C6 C7 -76.4(2)
C11 C6 C7 C8 -1.6(3)
S1 C6 C7 C8 177.10(17)
C6 C7 C8 C9 -0.2(3)
C7 C8 C9 C10 1.9(3)
C7 C8 C9 N3 -177.11(19)
O3 N3 C9 C8 -164.7(2)
O4 N3 C9 C8 16.1(3)
O3 N3 C9 C10 16.2(3)
O4 N3 C9 C10 -162.90(19)
C8 C9 C10 C11 -1.8(3)
N3 C9 C10 C11 177.23(19)
C9 C10 C11 C6 0.0(3)
C7 C6 C11 C10 1.7(3)
S1 C6 C11 C10 -176.96(17)
